data_9017243
loop_
_publ_author_name
'Pekov, I. V.'
'Zubkova, N. V.'
'Yapaskurt, V. O.'
'Kartashov, P. M.'
'Polekhovsky, Y. S.'
'Murashko, M. N.'
'Pushcharovsky, D. Y.'

_publ_section_title
;
 Koksharovite, CaMg2Fe3+4(VO4)6, and grigorievite, Cu3Fe3+2Al2(VO4)6,
 two new howardevansite-group minerals from volcanic exhalations
;
_journal_name_full 'European Journal of Mineralogy'
_journal_page_first 667
_journal_page_last 677
_journal_volume 26
_journal_year 2014
_chemical_compound_source 'Bezymyannyi volcano, Kamchatka, Russia'
_chemical_formula_sum 'Al0.3 Ca0.35 Fe1.45 Mg1.15 Na0.15 O12 P0.09 Ti0.15 V2.91'
_chemical_name_mineral Koksharovite
_space_group_IT_number 2
_space_group_name_Hall '-P 1'
_space_group_name_H-M_alt 'P -1'
_symmetry_space_group_name_H-M 'P -1'
_cell_angle_alpha 105.041
_cell_angle_beta 102.040
_cell_angle_gamma 106.025
_cell_length_a 8.1758
_cell_length_b 9.8292
_cell_length_c 6.6940
_cell_formula_units_Z 2
_cell_volume 476.024
_database_code_amcsd 0020492
_exptl_crystal_density_diffrn 3.382
_cod_data_source_file inputs/fixed/downloads/08/08612.cif
_cod_data_source_block 08612
_cod_original_cell_volume 476.023
_cod_original_formula_sum 'Fe1.45 Mg1.15 Al.3 Ti.15 Ca.35 Na.15 (V2.91 P.09) O12'
_cod_database_code 9017243

loop_
_space_group_symop_operation_xyz
x,y,z
-x,-y,-z

loop_
_atom_site_label
_atom_site_fract_x
_atom_site_fract_y
_atom_site_fract_z
_atom_site_occupancy
_atom_site_U_iso_or_equiv
Fe1 0.54690 0.39402 0.12250 0.47000 0.00910
Mg1 0.54690 0.39402 0.12250 0.29000 0.00910
Al1 0.54690 0.39402 0.12250 0.15000 0.00910
Ti1 0.54690 0.39402 0.12250 0.07000 0.00910
Fe2 0.29390 0.98183 0.45740 0.53000 0.00650
Mg2 0.29390 0.98183 0.45740 0.24000 0.00650
Al2 0.29390 0.98183 0.45740 0.15000 0.00650
Ti2 0.29390 0.98183 0.45740 0.08000 0.00650
Mg3 0.78100 0.79880 0.77570 0.55000 0.00840
Fe3 0.78100 0.79880 0.77570 0.45000 0.00840
Ca1 0.01400 0.53200 0.54360 0.35000 0.01360
Na1 0.01400 0.53200 0.54360 0.08000 0.01360
Mg4 0.01400 0.53200 0.54360 0.07000 0.01360
Na2 0.02300 0.55600 0.99500 0.07000 0.01900
V1 0.41434 0.67055 0.39070 0.97000 0.00770
P1 0.41434 0.67055 0.39070 0.03000 0.00770
V2 0.83771 0.73729 0.27430 0.97000 0.00770
P2 0.83771 0.73729 0.27430 0.03000 0.00770
V3 0.77817 0.12779 0.09720 0.97000 0.00780
P3 0.77817 0.12779 0.09720 0.03000 0.00780
O1 0.44490 0.85720 0.41950 1.00000 0.01020
O2 0.46790 0.34360 0.37080 1.00000 0.01080
O3 0.79810 0.55780 0.27770 1.00000 0.01380
O4 0.22350 0.16340 0.51180 1.00000 0.01530
O5 0.25200 0.00640 0.15350 1.00000 0.01260
O6 0.46970 0.58040 0.16670 1.00000 0.01010
O7 0.72950 0.73880 0.02480 1.00000 0.01210
O8 0.05370 0.81770 0.32200 1.00000 0.01850
O9 0.20450 0.58390 0.35490 1.00000 0.02000
O10 0.99910 0.24040 0.21570 1.00000 0.02030
O11 0.71650 0.03680 0.26340 1.00000 0.01470
O12 0.66520 0.24400 0.08000 1.00000 0.02170

loop_
_cod_related_entry_id
_cod_related_entry_database
_cod_related_entry_code
1 AMCSD 0020492
